data_4078989
loop_
_publ_author_name
'Wang, Lingfang'
'Liu, Dongtao'
'Cui, Dongmei'

_publ_section_title
;
 NNN-Tridentate Pyrrolyl Rare-Earth Metal Complexes: Structure and
 Catalysis on Specific Selective Living Polymerization of Isoprene
;
_journal_issue 17
_journal_name_full Organometallics
_journal_page_first 6014
_journal_paper_doi 10.1021/om300049h
_journal_volume 31
_journal_year 2012
_chemical_formula_sum 'C48 H96 N6 O0 Si4 Y2'
_chemical_formula_weight 1047.49
_chemical_name_systematic
; 
 ? 
;
_space_group_IT_number 2
_symmetry_cell_setting monoclinic
_symmetry_space_group_name_Hall '-P 1'
_symmetry_space_group_name_H-M 'P -1'
_atom_sites_solution_hydrogens geom
_atom_sites_solution_primary direct
_atom_sites_solution_secondary difmap
_audit_creation_method SHELXL-97
_cell_angle_alpha 89.5940(10)
_cell_angle_beta 73.1080(10)
_cell_angle_gamma 70.8070(10)
_cell_formula_units_Z 2
_cell_length_a 11.7302(5)
_cell_length_b 15.9020(7)
_cell_length_c 17.1849(7)
_cell_measurement_temperature 296(2)
_cell_volume 2882.9(2)
_computing_structure_refinement 'SHELXL-97 (Sheldrick, 1997)'
_computing_structure_solution 'SHELXS-97 (Sheldrick, 1990)'
_diffrn_ambient_temperature 296(2)
_diffrn_measured_fraction_theta_full 0.989
_diffrn_measured_fraction_theta_max 0.989
_diffrn_radiation_monochromator graphite
_diffrn_radiation_source 'fine-focus sealed tube'
_diffrn_radiation_type MoK\a
_diffrn_radiation_wavelength 0.71073
_diffrn_reflns_av_R_equivalents 0.0277
_diffrn_reflns_av_sigmaI/netI 0.0660
_diffrn_reflns_limit_h_max 14
_diffrn_reflns_limit_h_min -14
_diffrn_reflns_limit_k_max 19
_diffrn_reflns_limit_k_min -19
_diffrn_reflns_limit_l_max 21
_diffrn_reflns_limit_l_min -19
_diffrn_reflns_number 17001
_diffrn_reflns_theta_full 26.09
_diffrn_reflns_theta_max 26.09
_diffrn_reflns_theta_min 1.24
_exptl_absorpt_coefficient_mu 2.121
_exptl_absorpt_correction_T_max 0.7014
_exptl_absorpt_correction_T_min 0.6764
_exptl_absorpt_correction_type multi-scan
_exptl_crystal_density_diffrn 1.207
_exptl_crystal_density_method 'not measured'
_exptl_crystal_F_000 1120
_exptl_crystal_size_max 0.20
_exptl_crystal_size_mid 0.19
_exptl_crystal_size_min 0.18
_refine_diff_density_max 0.843
_refine_diff_density_min -0.444
_refine_diff_density_rms 0.088
_refine_ls_extinction_method none
_refine_ls_goodness_of_fit_ref 1.017
_refine_ls_hydrogen_treatment constr
_refine_ls_matrix_type full
_refine_ls_number_parameters 553
_refine_ls_number_reflns 11325
_refine_ls_number_restraints 0
_refine_ls_restrained_S_all 1.017
_refine_ls_R_factor_all 0.0717
_refine_ls_R_factor_gt 0.0416
_refine_ls_shift/su_max 0.001
_refine_ls_shift/su_mean 0.000
_refine_ls_structure_factor_coef Fsqd
_refine_ls_weighting_details 'calc w=1/[\s^2^(Fo^2^)+(0.0521P)^2^+0.0000P] where P=(Fo^2^+2Fc^2^)/3'
_refine_ls_weighting_scheme calc
_refine_ls_wR_factor_gt 0.0954
_refine_ls_wR_factor_ref 0.1073
_reflns_number_gt 8097
_reflns_number_total 11325
_reflns_threshold_expression >2sigma(I)
_cod_data_source_file om300049h_si_002.cif
_cod_data_source_block complex2b
_cod_original_sg_symbol_H-M P-1
_cod_database_code 4078989

loop_
_symmetry_equiv_pos_as_xyz
'x, y, z'
'-x, -y, -z'

loop_
_atom_site_label
_atom_site_type_symbol
_atom_site_fract_x
_atom_site_fract_y
_atom_site_fract_z
_atom_site_U_iso_or_equiv
_atom_site_adp_type
_atom_site_occupancy
_atom_site_symmetry_multiplicity
_atom_site_calc_flag
_atom_site_refinement_flags
C1 C 0.1110(3) 0.7559(3) 1.0338(2) 0.0447(10) Uani 1 1 d .
H1A H 0.0725 0.7213 1.0105 0.054 Uiso 1 1 calc R
H1B H 0.0891 0.8150 1.0149 0.054 Uiso 1 1 calc R
C2 C 0.0607(4) 0.7637(3) 1.1252(2) 0.0636(14) Uani 1 1 d .
H2A H 0.0795 0.7045 1.1439 0.076 Uiso 1 1 calc R
H2B H -0.0306 0.7927 1.1423 0.076 Uiso 1 1 calc R
C3 C 0.1192(4) 0.8171(4) 1.1626(3) 0.0762(16) Uani 1 1 d .
H3A H 0.0902 0.8183 1.2216 0.091 Uiso 1 1 calc R
H3B H 0.0931 0.8782 1.1484 0.091 Uiso 1 1 calc R
C4 C 0.2639(4) 0.7755(3) 1.1315(2) 0.0572(12) Uani 1 1 d .
H4A H 0.3013 0.8135 1.1517 0.069 Uiso 1 1 calc R
H4B H 0.2908 0.7175 1.1517 0.069 Uiso 1 1 calc R
C5 C 0.3086(4) 0.7653(3) 1.0393(2) 0.0380(9) Uani 1 1 d .
H5A H 0.2884 0.8240 1.0194 0.046 Uiso 1 1 calc R
H5B H 0.3999 0.7364 1.0201 0.046 Uiso 1 1 calc R
C6 C 0.2955(3) 0.7017(2) 0.91789(19) 0.0287(8) Uani 1 1 d .
H6A H 0.2875 0.7599 0.8979 0.034 Uiso 1 1 calc R
H6B H 0.2438 0.6768 0.8970 0.034 Uiso 1 1 calc R
C7 C 0.4307(3) 0.6420(2) 0.88641(18) 0.0231(7) Uani 1 1 d .
C8 C 0.4872(3) 0.5584(2) 0.90803(19) 0.0254(8) Uani 1 1 d .
H8 H 0.4460 0.5252 0.9428 0.030 Uiso 1 1 calc R
C9 C 0.6185(3) 0.5323(2) 0.86802(19) 0.0247(7) Uani 1 1 d .
H9 H 0.6807 0.4795 0.8716 0.030 Uiso 1 1 calc R
C10 C 0.6357(3) 0.6017(2) 0.82225(18) 0.0220(7) Uani 1 1 d .
C11 C 0.7559(3) 0.6132(2) 0.77144(19) 0.0256(8) Uani 1 1 d .
H11A H 0.8259 0.5775 0.7900 0.031 Uiso 1 1 calc R
H11B H 0.7733 0.5925 0.7148 0.031 Uiso 1 1 calc R
C12 C 0.7321(3) 0.7400(2) 0.8626(2) 0.0292(8) Uani 1 1 d .
H12A H 0.6613 0.7274 0.9001 0.035 Uiso 1 1 calc R
H12B H 0.7120 0.8044 0.8668 0.035 Uiso 1 1 calc R
C13 C 0.8493(3) 0.6973(3) 0.8897(2) 0.0346(9) Uani 1 1 d .
H13A H 0.8348 0.7234 0.9441 0.042 Uiso 1 1 calc R
H13B H 0.8647 0.6337 0.8921 0.042 Uiso 1 1 calc R
C14 C 0.9650(4) 0.7115(3) 0.8311(2) 0.0422(10) Uani 1 1 d .
H14A H 0.9549 0.7745 0.8343 0.051 Uiso 1 1 calc R
H14B H 1.0399 0.6789 0.8463 0.051 Uiso 1 1 calc R
C15 C 0.9813(3) 0.6789(3) 0.7444(2) 0.0403(10) Uani 1 1 d .
H15A H 1.0041 0.6143 0.7396 0.048 Uiso 1 1 calc R
H15B H 1.0497 0.6938 0.7068 0.048 Uiso 1 1 calc R
C16 C 0.8600(3) 0.7210(3) 0.7213(2) 0.0348(9) Uani 1 1 d .
H16A H 0.8449 0.7846 0.7188 0.042 Uiso 1 1 calc R
H16B H 0.8730 0.6955 0.6670 0.042 Uiso 1 1 calc R
C17 C 0.6443(4) 0.8561(2) 0.6411(2) 0.0386(9) Uani 1 1 d .
H17A H 0.7209 0.8053 0.6175 0.046 Uiso 1 1 calc R
H17B H 0.5978 0.8641 0.6017 0.046 Uiso 1 1 calc R
C18 C 0.4440(4) 0.9132(2) 0.8587(2) 0.0359(9) Uani 1 1 d .
H18A H 0.4081 0.8832 0.9037 0.043 Uiso 1 1 calc R
H18B H 0.5221 0.9135 0.8671 0.043 Uiso 1 1 calc R
C19 C 0.1853(5) 1.0360(4) 0.9642(3) 0.0856(18) Uani 1 1 d .
H19A H 0.1461 1.0060 0.9374 0.128 Uiso 1 1 calc R
H19B H 0.1322 1.0975 0.9795 0.128 Uiso 1 1 calc R
H19C H 0.1966 1.0075 1.0122 0.128 Uiso 1 1 calc R
C20 C 0.4100(6) 1.0935(3) 0.9492(3) 0.0910(19) Uani 1 1 d .
H20A H 0.4078 1.0718 1.0017 0.136 Uiso 1 1 calc R
H20B H 0.3604 1.1560 0.9564 0.136 Uiso 1 1 calc R
H20C H 0.4960 1.0851 0.9180 0.136 Uiso 1 1 calc R
C21 C 0.3157(5) 1.0983(3) 0.8078(3) 0.0658(14) Uani 1 1 d .
H21A H 0.3952 1.1004 0.7733 0.099 Uiso 1 1 calc R
H21B H 0.2598 1.1579 0.8295 0.099 Uiso 1 1 calc R
H21C H 0.2783 1.0719 0.7765 0.099 Uiso 1 1 calc R
C22 C 0.7181(4) 0.9930(3) 0.7277(3) 0.0596(13) Uani 1 1 d .
H22A H 0.6362 1.0144 0.7681 0.089 Uiso 1 1 calc R
H22B H 0.7520 1.0408 0.7175 0.089 Uiso 1 1 calc R
H22C H 0.7740 0.9449 0.7471 0.089 Uiso 1 1 calc R
C23 C 0.8620(4) 0.9222(3) 0.5518(3) 0.0624(13) Uani 1 1 d .
H23A H 0.9218 0.8738 0.5682 0.094 Uiso 1 1 calc R
H23B H 0.8890 0.9734 0.5472 0.094 Uiso 1 1 calc R
H23C H 0.8574 0.9044 0.4998 0.094 Uiso 1 1 calc R
C24 C 0.5898(4) 1.0461(3) 0.5952(3) 0.0703(15) Uani 1 1 d .
H24A H 0.5917 1.0298 0.5410 0.105 Uiso 1 1 calc R
H24B H 0.6143 1.0981 0.5950 0.105 Uiso 1 1 calc R
H24C H 0.5055 1.0591 0.6318 0.105 Uiso 1 1 calc R
C25 C 0.3265(3) 0.8708(3) 0.6394(2) 0.0385(9) Uani 1 1 d .
H25A H 0.3923 0.8251 0.5985 0.046 Uiso 1 1 calc R
H25B H 0.3563 0.9206 0.6417 0.046 Uiso 1 1 calc R
C26 C 0.2086(4) 0.9027(3) 0.6121(3) 0.0508(11) Uani 1 1 d .
H26A H 0.1846 0.8519 0.6021 0.061 Uiso 1 1 calc R
H26B H 0.2266 0.9301 0.5614 0.061 Uiso 1 1 calc R
C27 C 0.0994(4) 0.9703(3) 0.6771(3) 0.0574(13) Uani 1 1 d .
H27A H 0.1189 1.0244 0.6821 0.069 Uiso 1 1 calc R
H27B H 0.0230 0.9860 0.6609 0.069 Uiso 1 1 calc R
C28 C 0.0776(4) 0.9316(3) 0.7584(2) 0.0450(10) Uani 1 1 d .
H28A H 0.0487 0.8815 0.7551 0.054 Uiso 1 1 calc R
H28B H 0.0123 0.9766 0.8001 0.054 Uiso 1 1 calc R
C29 C 0.1996(3) 0.9001(2) 0.7818(2) 0.0381(9) Uani 1 1 d .
H29A H 0.2225 0.9518 0.7905 0.046 Uiso 1 1 calc R
H29B H 0.1838 0.8737 0.8332 0.046 Uiso 1 1 calc R
C30 C 0.2852(3) 0.7477(2) 0.7165(2) 0.0277(8) Uani 1 1 d .
H30A H 0.2158 0.7557 0.6941 0.033 Uiso 1 1 calc R
H30B H 0.2605 0.7304 0.7715 0.033 Uiso 1 1 calc R
C31 C 0.4000(3) 0.6752(2) 0.66527(18) 0.0236(7) Uani 1 1 d .
C32 C 0.4070(3) 0.6020(2) 0.61893(19) 0.0265(8) Uani 1 1 d .
H32 H 0.3393 0.5854 0.6160 0.032 Uiso 1 1 calc R
C33 C 0.5355(3) 0.5576(2) 0.57707(19) 0.0255(8) Uani 1 1 d .
H33 H 0.5696 0.5055 0.5417 0.031 Uiso 1 1 calc R
C34 C 0.6020(3) 0.6071(2) 0.59900(18) 0.0230(7) Uani 1 1 d .
C35 C 0.7400(3) 0.5926(2) 0.56102(19) 0.0274(8) Uani 1 1 d .
H35A H 0.7632 0.6348 0.5882 0.033 Uiso 1 1 calc R
H35B H 0.7897 0.5327 0.5687 0.033 Uiso 1 1 calc R
C36 C 0.7111(4) 0.6972(2) 0.4611(2) 0.0377(9) Uani 1 1 d .
H36A H 0.7391 0.7347 0.4901 0.045 Uiso 1 1 calc R
H36B H 0.6198 0.7142 0.4841 0.045 Uiso 1 1 calc R
C37 C 0.7438(4) 0.7137(3) 0.3706(2) 0.0464(11) Uani 1 1 d .
H37A H 0.7107 0.6797 0.3419 0.056 Uiso 1 1 calc R
H37B H 0.7051 0.7767 0.3653 0.056 Uiso 1 1 calc R
C38 C 0.8862(4) 0.6857(3) 0.3335(2) 0.0509(12) Uani 1 1 d .
H38A H 0.9072 0.6938 0.2757 0.061 Uiso 1 1 calc R
H38B H 0.9188 0.7224 0.3597 0.061 Uiso 1 1 calc R
C39 C 0.9450(4) 0.5890(3) 0.3451(2) 0.0510(11) Uani 1 1 d .
H39A H 1.0366 0.5711 0.3232 0.061 Uiso 1 1 calc R
H39B H 0.9169 0.5522 0.3155 0.061 Uiso 1 1 calc R
C40 C 0.9079(3) 0.5743(3) 0.4362(2) 0.0427(10) Uani 1 1 d .
H40A H 0.9441 0.5113 0.4422 0.051 Uiso 1 1 calc R
H40B H 0.9427 0.6072 0.4648 0.051 Uiso 1 1 calc R
C41 C 0.3246(3) 0.4974(2) 0.7825(2) 0.0308(8) Uani 1 1 d .
H41A H 0.2547 0.5528 0.7880 0.037 Uiso 1 1 calc R
H41B H 0.3290 0.4621 0.7353 0.037 Uiso 1 1 calc R
C42 C 0.1597(4) 0.3805(3) 0.8578(2) 0.0540(12) Uani 1 1 d .
H42A H 0.0883 0.4230 0.8461 0.081 Uiso 1 1 calc R
H42B H 0.1308 0.3549 0.9073 0.081 Uiso 1 1 calc R
H42C H 0.2036 0.3340 0.8135 0.081 Uiso 1 1 calc R
C43 C 0.4058(4) 0.3496(3) 0.8912(3) 0.0631(13) Uani 1 1 d .
H43A H 0.4469 0.3044 0.8457 0.095 Uiso 1 1 calc R
H43B H 0.3750 0.3231 0.9397 0.095 Uiso 1 1 calc R
H43C H 0.4653 0.3758 0.8988 0.095 Uiso 1 1 calc R
C44 C 0.1780(4) 0.5157(3) 0.9667(2) 0.0454(10) Uani 1 1 d .
H44A H 0.2310 0.5443 0.9803 0.068 Uiso 1 1 calc R
H44B H 0.1508 0.4820 1.0104 0.068 Uiso 1 1 calc R
H44C H 0.1053 0.5602 0.9584 0.068 Uiso 1 1 calc R
C45 C 0.6830(3) 0.4012(2) 0.6956(2) 0.0320(8) Uani 1 1 d .
H45A H 0.7584 0.4174 0.6863 0.038 Uiso 1 1 calc R
H45B H 0.6787 0.3678 0.7432 0.038 Uiso 1 1 calc R
C46 C 0.8200(4) 0.3421(3) 0.5100(2) 0.0387(9) Uani 1 1 d .
H46A H 0.7766 0.4006 0.4973 0.058 Uiso 1 1 calc R
H46B H 0.8330 0.2983 0.4672 0.058 Uiso 1 1 calc R
H46C H 0.9005 0.3399 0.5147 0.058 Uiso 1 1 calc R
C47 C 0.5740(4) 0.3086(3) 0.5953(2) 0.0425(10) Uani 1 1 d .
H47A H 0.5263 0.2916 0.6445 0.064 Uiso 1 1 calc R
H47B H 0.5961 0.2642 0.5509 0.064 Uiso 1 1 calc R
H47C H 0.5239 0.3653 0.5833 0.064 Uiso 1 1 calc R
C48 C 0.8169(4) 0.2019(3) 0.6260(2) 0.0481(11) Uani 1 1 d .
H48A H 0.8981 0.2013 0.6279 0.072 Uiso 1 1 calc R
H48B H 0.8284 0.1603 0.5818 0.072 Uiso 1 1 calc R
H48C H 0.7728 0.1851 0.6766 0.072 Uiso 1 1 calc R
N1 N 0.2490(3) 0.71236(19) 1.00654(16) 0.0294(7) Uani 1 1 d .
N2 N 0.5215(2) 0.66873(17) 0.83153(15) 0.0214(6) Uani 1 1 d .
N3 N 0.7447(2) 0.70914(18) 0.77780(16) 0.0253(6) Uani 1 1 d .
N4 N 0.3087(3) 0.83390(18) 0.72004(17) 0.0283(7) Uani 1 1 d .
N5 N 0.5203(2) 0.67797(17) 0.65472(15) 0.0225(6) Uani 1 1 d .
N6 N 0.7700(3) 0.60391(19) 0.47308(16) 0.0281(7) Uani 1 1 d .
Si1 Si 0.26975(10) 0.43844(7) 0.87060(6) 0.0339(2) Uani 1 1 d .
Si2 Si 0.72161(10) 0.31762(7) 0.60947(6) 0.0309(2) Uani 1 1 d .
Si3 Si 0.70241(11) 0.95138(7) 0.62957(7) 0.0394(3) Uani 1 1 d .
Si4 Si 0.34258(12) 1.02997(8) 0.89340(7) 0.0486(3) Uani 1 1 d .
Y1 Y 0.52499(3) 0.79718(2) 0.749259(19) 0.02272(9) Uani 1 1 d .
Y2 Y 0.51115(3) 0.53885(2) 0.741076(18) 0.02123(9) Uani 1 1 d .

loop_
_atom_site_aniso_label
_atom_site_aniso_U_11
_atom_site_aniso_U_22
_atom_site_aniso_U_33
_atom_site_aniso_U_23
_atom_site_aniso_U_13
_atom_site_aniso_U_12
C1 0.027(2) 0.055(3) 0.038(2) 0.003(2) -0.0009(18) -0.005(2)
C2 0.034(3) 0.086(4) 0.039(3) -0.004(3) 0.010(2) 0.002(3)
C3 0.064(3) 0.086(4) 0.036(3) -0.010(3) 0.004(2) 0.013(3)
C4 0.060(3) 0.070(3) 0.030(2) -0.005(2) -0.012(2) -0.009(3)
C5 0.042(2) 0.041(2) 0.029(2) 0.0031(17) -0.0086(18) -0.013(2)
C6 0.0248(19) 0.036(2) 0.0222(18) 0.0054(15) -0.0045(15) -0.0088(17)
C7 0.0234(18) 0.0311(19) 0.0171(16) 0.0044(14) -0.0062(14) -0.0124(16)
C8 0.032(2) 0.0300(19) 0.0198(17) 0.0086(14) -0.0100(15) -0.0155(16)
C9 0.0275(19) 0.0240(18) 0.0250(18) 0.0065(14) -0.0136(15) -0.0070(15)
C10 0.0214(18) 0.0244(18) 0.0200(16) -0.0009(14) -0.0055(14) -0.0082(15)
C11 0.0243(19) 0.0281(19) 0.0261(18) 0.0007(15) -0.0088(15) -0.0101(16)
C12 0.029(2) 0.029(2) 0.0315(19) -0.0002(15) -0.0103(16) -0.0108(17)
C13 0.033(2) 0.043(2) 0.032(2) 0.0039(17) -0.0134(17) -0.0153(19)
C14 0.032(2) 0.049(3) 0.055(3) 0.009(2) -0.021(2) -0.019(2)
C15 0.025(2) 0.048(3) 0.049(2) 0.007(2) -0.0064(18) -0.018(2)
C16 0.032(2) 0.046(2) 0.032(2) 0.0109(17) -0.0089(17) -0.0204(19)
C17 0.041(2) 0.041(2) 0.046(2) 0.0162(19) -0.0180(19) -0.027(2)
C18 0.040(2) 0.029(2) 0.037(2) -0.0001(17) -0.0127(18) -0.0101(18)
C19 0.073(4) 0.071(4) 0.062(3) 0.002(3) 0.008(3) 0.016(3)
C20 0.122(5) 0.051(3) 0.097(4) -0.022(3) -0.055(4) -0.007(3)
C21 0.064(3) 0.041(3) 0.081(4) 0.009(3) -0.024(3) -0.004(2)
C22 0.069(3) 0.053(3) 0.067(3) 0.004(2) -0.016(3) -0.038(3)
C23 0.046(3) 0.059(3) 0.075(3) 0.009(3) 0.000(2) -0.024(2)
C24 0.062(3) 0.045(3) 0.082(4) 0.023(3) -0.006(3) -0.006(3)
C25 0.032(2) 0.036(2) 0.049(2) 0.0183(19) -0.0141(19) -0.0144(18)
C26 0.053(3) 0.053(3) 0.051(3) 0.028(2) -0.026(2) -0.016(2)
C27 0.037(3) 0.046(3) 0.088(4) 0.025(3) -0.028(3) -0.006(2)
C28 0.032(2) 0.036(2) 0.060(3) 0.003(2) -0.014(2) -0.0020(19)
C29 0.032(2) 0.028(2) 0.045(2) -0.0008(17) -0.0087(18) -0.0015(18)
C30 0.0239(19) 0.0275(19) 0.0309(19) 0.0093(15) -0.0073(15) -0.0090(16)
C31 0.0273(19) 0.0266(18) 0.0208(17) 0.0089(14) -0.0094(15) -0.0127(16)
C32 0.029(2) 0.034(2) 0.0240(18) 0.0095(15) -0.0114(15) -0.0165(17)
C33 0.035(2) 0.0228(18) 0.0206(17) 0.0020(14) -0.0079(15) -0.0130(16)
C34 0.0265(19) 0.0253(18) 0.0162(16) 0.0063(14) -0.0047(14) -0.0094(15)
C35 0.0265(19) 0.0272(19) 0.0302(19) 0.0050(15) -0.0082(15) -0.0118(16)
C36 0.039(2) 0.040(2) 0.029(2) 0.0084(17) -0.0055(17) -0.0119(19)
C37 0.048(3) 0.059(3) 0.032(2) 0.018(2) -0.0071(19) -0.022(2)
C38 0.054(3) 0.079(3) 0.032(2) 0.013(2) -0.005(2) -0.044(3)
C39 0.032(2) 0.076(3) 0.036(2) 0.002(2) 0.0076(18) -0.022(2)
C40 0.025(2) 0.055(3) 0.043(2) 0.005(2) -0.0050(18) -0.011(2)
C41 0.028(2) 0.033(2) 0.033(2) 0.0045(16) -0.0074(16) -0.0153(17)
C42 0.062(3) 0.069(3) 0.041(2) 0.002(2) -0.003(2) -0.045(3)
C43 0.060(3) 0.051(3) 0.075(3) 0.029(3) -0.018(3) -0.019(3)
C44 0.050(3) 0.055(3) 0.035(2) 0.009(2) -0.004(2) -0.031(2)
C45 0.032(2) 0.029(2) 0.031(2) 0.0028(16) -0.0093(17) -0.0068(17)
C46 0.039(2) 0.042(2) 0.036(2) -0.0015(18) -0.0104(18) -0.016(2)
C47 0.041(2) 0.041(2) 0.049(2) 0.0027(19) -0.013(2) -0.019(2)
C48 0.052(3) 0.034(2) 0.052(3) -0.002(2) -0.015(2) -0.008(2)
N1 0.0263(16) 0.0320(17) 0.0235(15) 0.0015(13) -0.0007(13) -0.0078(14)
N2 0.0197(15) 0.0243(15) 0.0208(14) 0.0012(12) -0.0053(12) -0.0089(13)
N3 0.0232(15) 0.0285(16) 0.0263(15) 0.0053(12) -0.0061(12) -0.0129(13)
N4 0.0263(16) 0.0246(16) 0.0330(16) 0.0049(13) -0.0105(13) -0.0059(13)
N5 0.0232(15) 0.0232(15) 0.0219(14) 0.0056(12) -0.0058(12) -0.0100(13)
N6 0.0237(16) 0.0359(17) 0.0225(15) 0.0040(13) -0.0023(12) -0.0116(14)
Si1 0.0342(6) 0.0366(6) 0.0343(6) 0.0094(5) -0.0066(5) -0.0201(5)
Si2 0.0300(6) 0.0265(5) 0.0335(6) 0.0005(4) -0.0075(5) -0.0080(5)
Si3 0.0378(6) 0.0317(6) 0.0478(7) 0.0107(5) -0.0059(5) -0.0168(5)
Si4 0.0516(8) 0.0332(6) 0.0468(7) -0.0087(5) -0.0152(6) 0.0040(6)
Y1 0.02356(19) 0.02055(17) 0.02456(18) 0.00331(13) -0.00757(14) -0.00803(14)
Y2 0.02253(18) 0.02204(18) 0.01998(17) 0.00410(13) -0.00577(13) -0.00937(14)

loop_
_atom_type_symbol
_atom_type_description
_atom_type_scat_dispersion_real
_atom_type_scat_dispersion_imag
_atom_type_scat_source
C C 0.0033 0.0016 'International Tables Vol C Tables 4.2.6.8 and 6.1.1.4'
H H 0.0000 0.0000 'International Tables Vol C Tables 4.2.6.8 and 6.1.1.4'
N N 0.0061 0.0033 'International Tables Vol C Tables 4.2.6.8 and 6.1.1.4'
O O 0.0106 0.0060 'International Tables Vol C Tables 4.2.6.8 and 6.1.1.4'
Si Si 0.0817 0.0704 'International Tables Vol C Tables 4.2.6.8 and 6.1.1.4'
Y Y -2.7962 3.5667 'International Tables Vol C Tables 4.2.6.8 and 6.1.1.4'

loop_
_geom_angle_atom_site_label_1
_geom_angle_atom_site_label_2
_geom_angle_atom_site_label_3
_geom_angle
N1 C1 C2 110.5(3)
C1 C2 C3 110.4(4)
C2 C3 C4 110.1(4)
C5 C4 C3 109.8(3)
N1 C5 C4 111.3(3)
N1 C6 C7 112.1(3)
C8 C7 N2 109.6(3)
C8 C7 C6 128.5(3)
N2 C7 C6 121.8(3)
C8 C7 Y2 78.57(19)
N2 C7 Y2 71.64(16)
C6 C7 Y2 119.0(2)
C7 C8 C9 107.7(3)
C7 C8 Y2 72.69(18)
C9 C8 Y2 75.23(18)
C10 C9 C8 105.8(3)
C10 C9 Y2 70.95(17)
C8 C9 Y2 75.69(17)
N2 C10 C9 110.7(3)
N2 C10 C11 119.7(3)
C9 C10 C11 129.5(3)
N2 C10 Y2 73.36(16)
C9 C10 Y2 79.95(18)
C11 C10 Y2 116.14(19)
N3 C11 C10 110.1(3)
N3 C12 C13 114.8(3)
C14 C13 C12 111.0(3)
C15 C14 C13 109.9(3)
C14 C15 C16 111.4(3)
N3 C16 C15 115.1(3)
Si3 C17 Y1 136.7(2)
Si4 C18 Y1 145.09(19)
N4 C25 C26 114.9(3)
C25 C26 C27 110.7(4)
C28 C27 C26 110.3(3)
C27 C28 C29 110.3(3)
N4 C29 C28 114.4(3)
N4 C30 C31 111.6(3)
C32 C31 N5 110.2(3)
C32 C31 C30 128.8(3)
N5 C31 C30 120.9(3)
C32 C31 Y2 78.06(19)
N5 C31 Y2 74.55(17)
C30 C31 Y2 117.3(2)
C31 C32 C33 107.1(3)
C31 C32 Y2 72.52(18)
C33 C32 Y2 76.23(18)
C34 C33 C32 106.4(3)
C34 C33 Y2 73.85(18)
C32 C33 Y2 74.37(18)
N5 C34 C33 110.2(3)
N5 C34 C35 123.7(3)
C33 C34 C35 125.7(3)
N5 C34 Y2 72.63(16)
C33 C34 Y2 76.80(18)
C35 C34 Y2 122.7(2)
N6 C35 C34 111.5(3)
N6 C36 C37 112.2(3)
C38 C37 C36 109.7(3)
C39 C38 C37 109.0(3)
C38 C39 C40 110.5(3)
N6 C40 C39 111.8(3)
Si1 C41 Y2 129.48(17)
Si2 C45 Y2 130.14(17)
C6 N1 C5 110.3(3)
C6 N1 C1 109.8(3)
C5 N1 C1 110.1(3)
C10 N2 C7 106.1(2)
C10 N2 Y1 117.12(19)
C7 N2 Y1 136.8(2)
C10 N2 Y2 76.77(17)
C7 N2 Y2 78.66(16)
Y1 N2 Y2 108.69(9)
C16 N3 C11 109.6(3)
C16 N3 C12 108.4(2)
C11 N3 C12 110.8(2)
C16 N3 Y1 116.16(19)
C11 N3 Y1 104.51(18)
C12 N3 Y1 107.27(19)
C25 N4 C29 109.0(3)
C25 N4 C30 111.4(3)
C29 N4 C30 109.7(3)
C25 N4 Y1 105.60(19)
C29 N4 Y1 114.5(2)
C30 N4 Y1 106.61(19)
C34 N5 C31 106.1(3)
C34 N5 Y1 139.9(2)
C31 N5 Y1 113.7(2)
C34 N5 Y2 78.03(17)
C31 N5 Y2 75.45(16)
Y1 N5 Y2 106.59(9)
C36 N6 C40 111.0(3)
C36 N6 C35 110.0(3)
C40 N6 C35 109.3(3)
C41 Si1 C43 111.36(18)
C41 Si1 C42 114.29(17)
C43 Si1 C42 105.8(2)
C41 Si1 C44 112.66(17)
C43 Si1 C44 107.9(2)
C42 Si1 C44 104.21(18)
C45 Si2 C47 110.70(17)
C45 Si2 C48 112.77(17)
C47 Si2 C48 105.93(18)
C45 Si2 C46 113.40(16)
C47 Si2 C46 108.82(17)
C48 Si2 C46 104.78(18)
C17 Si3 C23 111.8(2)
C17 Si3 C24 109.1(2)
C23 Si3 C24 107.9(2)
C17 Si3 C22 113.21(18)
C23 Si3 C22 106.5(2)
C24 Si3 C22 108.1(2)
C18 Si4 C21 113.04(19)
C18 Si4 C19 110.7(2)
C21 Si4 C19 108.3(2)
C18 Si4 C20 114.2(2)
C21 Si4 C20 103.4(2)
C19 Si4 C20 106.7(3)
C17 Y1 C18 103.01(13)
C17 Y1 N2 146.77(12)
C18 Y1 N2 98.54(11)
C17 Y1 N5 93.25(11)
C18 Y1 N5 157.21(11)
N2 Y1 N5 74.84(8)
C17 Y1 N4 103.37(11)
C18 Y1 N4 93.91(11)
N2 Y1 N4 100.04(8)
N5 Y1 N4 66.53(8)
C17 Y1 N3 86.73(11)
C18 Y1 N3 97.61(11)
N2 Y1 N3 65.41(8)
N5 Y1 N3 99.17(8)
N4 Y1 N3 162.59(8)
C45 Y2 C41 105.00(12)
C45 Y2 N2 122.19(10)
C41 Y2 N2 118.07(10)
C45 Y2 N5 117.75(10)
C41 Y2 N5 121.84(10)
N2 Y2 N5 69.85(8)
C45 Y2 C31 134.05(11)
C41 Y2 C31 91.85(11)
N2 Y2 C31 83.00(9)
N5 Y2 C31 30.00(8)
C45 Y2 C10 92.34(11)
C41 Y2 C10 133.93(11)
N2 Y2 C10 29.87(8)
N5 Y2 C10 83.46(9)
C31 Y2 C10 106.20(10)
C45 Y2 C34 90.05(11)
C41 Y2 C34 127.62(10)
N2 Y2 C34 92.26(9)
N5 Y2 C34 29.34(8)
C31 Y2 C34 47.95(10)
C10 Y2 C34 93.92(9)
C45 Y2 C7 128.40(10)
C41 Y2 C7 90.00(11)
N2 Y2 C7 29.71(8)
N5 Y2 C7 92.36(9)
C31 Y2 C7 93.20(10)
C10 Y2 C7 47.95(9)
C34 Y2 C7 119.19(10)
C45 Y2 C32 111.51(11)
C41 Y2 C32 79.95(11)
N2 Y2 C32 112.36(9)
N5 Y2 C32 49.44(9)
C31 Y2 C32 29.42(9)
C10 Y2 C32 132.70(10)
C34 Y2 C32 48.22(9)
C7 Y2 C32 119.72(10)
C45 Y2 C33 86.14(11)
C41 Y2 C33 100.74(11)
N2 Y2 C33 118.75(8)
N5 Y2 C33 49.24(8)
C31 Y2 C33 48.40(10)
C10 Y2 C33 123.11(9)
C34 Y2 C33 29.35(9)
C7 Y2 C33 139.91(9)
C32 Y2 C33 29.40(9)
C45 Y2 C9 81.01(11)
C41 Y2 C9 111.49(10)
N2 Y2 C9 49.16(8)
N5 Y2 C9 112.47(8)
C31 Y2 C9 132.06(10)
C10 Y2 C9 29.10(9)
C34 Y2 C9 120.41(9)
C7 Y2 C9 47.94(9)
C32 Y2 C9 160.98(10)
C33 Y2 C9 147.39(9)
C45 Y2 C8 101.93(10)
C41 Y2 C8 86.62(10)
N2 Y2 C8 48.73(8)
N5 Y2 C8 118.17(9)
C31 Y2 C8 121.81(10)
C10 Y2 C8 47.73(9)
C34 Y2 C8 139.60(9)
C7 Y2 C8 28.74(9)
C32 Y2 C8 146.14(10)
C33 Y2 C8 167.41(9)
C9 Y2 C8 29.08(9)

loop_
_geom_bond_atom_site_label_1
_geom_bond_atom_site_label_2
_geom_bond_distance
C1 N1 1.464(4)
C1 C2 1.498(5)
C2 C3 1.501(6)
C3 C4 1.531(6)
C4 C5 1.509(5)
C5 N1 1.462(4)
C6 N1 1.452(4)
C6 C7 1.492(4)
C7 C8 1.378(4)
C7 N2 1.383(4)
C7 Y2 2.737(3)
C8 C9 1.409(4)
C8 Y2 2.810(3)
C9 C10 1.385(4)
C9 Y2 2.804(3)
C10 N2 1.377(4)
C10 C11 1.495(4)
C10 Y2 2.692(3)
C11 N3 1.490(4)
C12 N3 1.491(4)
C12 C13 1.525(4)
C13 C14 1.520(5)
C14 C15 1.518(5)
C15 C16 1.526(5)
C16 N3 1.486(4)
C17 Si3 1.842(3)
C17 Y1 2.371(3)
C18 Si4 1.836(4)
C18 Y1 2.388(3)
C19 Si4 1.864(5)
C20 Si4 1.883(5)
C21 Si4 1.862(4)
C22 Si3 1.894(4)
C23 Si3 1.869(4)
C24 Si3 1.870(4)
C25 N4 1.486(4)
C25 C26 1.517(5)
C26 C27 1.525(6)
C27 C28 1.511(5)
C28 C29 1.523(5)
C29 N4 1.488(4)
C30 N4 1.489(4)
C30 C31 1.491(4)
C31 C32 1.381(4)
C31 N5 1.385(4)
C31 Y2 2.680(3)
C32 C33 1.401(5)
C32 Y2 2.750(3)
C33 C34 1.396(4)
C33 Y2 2.773(3)
C34 N5 1.371(4)
C34 C35 1.498(4)
C34 Y2 2.736(3)
C35 N6 1.473(4)
C36 N6 1.458(4)
C36 C37 1.531(5)
C37 C38 1.513(5)
C38 C39 1.503(6)
C39 C40 1.536(5)
C40 N6 1.465(4)
C41 Si1 1.842(3)
C41 Y2 2.401(3)
C42 Si1 1.874(4)
C43 Si1 1.873(4)
C44 Si1 1.876(4)
C45 Si2 1.846(3)
C45 Y2 2.381(3)
C46 Si2 1.883(4)
C47 Si2 1.867(4)
C48 Si2 1.882(4)
N2 Y1 2.480(3)
N2 Y2 2.649(2)
N3 Y1 2.682(3)
N4 Y1 2.606(3)
N5 Y1 2.530(3)
N5 Y2 2.669(2)
